data_7042412
loop_
_publ_author_name
'Han, Yongqiang'
'Yan, Pengfei'
'Sun, Jingwen'
'An, Guanghui'
'Yao, Xu'
'Li, Yuxin'
'Li, Guangming'

_publ_section_title
;
 Luminescence and white-light emitting luminescent sensor of
 tetrafluoroterephthalate-lanthanide metal-organic frameworks.
;
_journal_issue 14
_journal_name_full 'Dalton transactions (Cambridge, England : 2003)'
_journal_page_first 4642
_journal_page_last 4653
_journal_paper_doi 10.1039/c7dt00215g
_journal_volume 46
_journal_year 2017
_chemical_formula_moiety 'C12 H4 F6 O8 Sm'
_chemical_formula_sum 'C12 H4 F6 O8 Sm'
_chemical_formula_weight 540.50
_space_group_crystal_system monoclinic
_space_group_IT_number 12
_space_group_name_Hall '-C 2y'
_space_group_name_H-M_alt 'C 1 2/m 1'
_symmetry_space_group_name_Hall '-C 2y'
_symmetry_space_group_name_H-M 'C 1 2/m 1'
_atom_sites_solution_hydrogens difmap
_audit_creation_date 2017-03-07
_audit_creation_method
;
Olex2 1.2
(compiled 2017.03.02 svn.r3394 for OlexSys, GUI svn.r5324)
;
_audit_update_record
;
2017-03-08 deposited with the CCDC.
2017-03-09 downloaded from the CCDC.
;
_cell_angle_alpha 90
_cell_angle_beta 125.279(5)
_cell_angle_gamma 90
_cell_formula_units_Z 4
_cell_length_a 13.931(5)
_cell_length_b 11.283(5)
_cell_length_c 11.654(5)
_cell_measurement_reflns_used 1921
_cell_measurement_temperature 293(2)
_cell_measurement_theta_max 29.5285
_cell_measurement_theta_min 3.5759
_cell_volume 1495.4(11)
_computing_data_collection
'CrysAlisPro, Agilent Technologies,Version 1.171.35.21 (release 20-01-2012 CrysAlis171 .NET)(compiled Jan 23 2012,18:06:46)'
_computing_molecular_graphics 'Olex2 (Dolomanov et al., 2009)'
_computing_publication_material '(K. Brandenburg, Diamond 3.1, 2009)'
_computing_structure_refinement 'ShelXL (Sheldrick, 2015)'
_computing_structure_solution 'SHELXS-2016/6 (Sheldrick, 2015)'
_diffrn_ambient_temperature 293(2)
_diffrn_measured_fraction_theta_full 0.997
_diffrn_measured_fraction_theta_max 0.997
_diffrn_measurement_device_type 'multiwire proportional'
_diffrn_measurement_method 'phi and omega scans'
_diffrn_radiation_monochromator graphite
_diffrn_radiation_type MoK\a
_diffrn_radiation_wavelength 0.71069
_diffrn_reflns_av_R_equivalents 0.0442
_diffrn_reflns_av_unetI/netI 0.0455
_diffrn_reflns_Laue_measured_fraction_full 0.997
_diffrn_reflns_Laue_measured_fraction_max 0.997
_diffrn_reflns_limit_h_max 16
_diffrn_reflns_limit_h_min -13
_diffrn_reflns_limit_k_max 11
_diffrn_reflns_limit_k_min -13
_diffrn_reflns_limit_l_max 11
_diffrn_reflns_limit_l_min -13
_diffrn_reflns_number 2740
_diffrn_reflns_point_group_measured_fraction_full 0.997
_diffrn_reflns_point_group_measured_fraction_max 0.997
_diffrn_reflns_theta_full 24.994
_diffrn_reflns_theta_max 24.994
_diffrn_reflns_theta_min 3.583
_exptl_absorpt_coefficient_mu 4.042
_exptl_absorpt_correction_T_max 0.568
_exptl_absorpt_correction_T_min 0.465
_exptl_absorpt_correction_type multi-scan
_exptl_absorpt_process_details
;
CrysAlisPro, Agilent Technologies,
Version 1.171.35.21 (release 20-01-2012 CrysAlis171 .NET)
(compiled Jan 23 2012,18:06:46)
Empirical absorption correction using spherical harmonics,
 implemented in SCALE3 ABSPACK scaling algorithm.
;
_exptl_crystal_colour colorless
_exptl_crystal_density_diffrn 2.401
_exptl_crystal_description block
_exptl_crystal_F_000 1024
_exptl_crystal_size_max 0.24
_exptl_crystal_size_mid 0.16
_exptl_crystal_size_min 0.14
_refine_diff_density_max 2.130
_refine_diff_density_min -1.940
_refine_diff_density_rms 0.168
_refine_ls_extinction_method none
_refine_ls_goodness_of_fit_ref 1.047
_refine_ls_hydrogen_treatment constr
_refine_ls_matrix_type full
_refine_ls_number_parameters 135
_refine_ls_number_reflns 1397
_refine_ls_number_restraints 0
_refine_ls_restrained_S_all 1.047
_refine_ls_R_factor_all 0.0346
_refine_ls_R_factor_gt 0.0329
_refine_ls_shift/su_max 0.000
_refine_ls_shift/su_mean 0.000
_refine_ls_structure_factor_coef Fsqd
_refine_ls_weighting_details 'w=1/[\s^2^(Fo^2^)+(0.0608P)^2^] where P=(Fo^2^+2Fc^2^)/3'
_refine_ls_weighting_scheme calc
_refine_ls_wR_factor_gt 0.0866
_refine_ls_wR_factor_ref 0.0882
_reflns_Friedel_coverage 0.000
_reflns_number_gt 1324
_reflns_number_total 1397
_reflns_threshold_expression 'I > 2\s(I)'
_cod_data_source_file c7dt00215g2.cif
_cod_data_source_block 6-sm_sq
_cod_depositor_comments 'Adding full bibliography for 7042409--7042422.cif.'
_cod_database_code 7042412
_shelx_shelxl_version_number 2016/6
_shelx_space_group_comment
;
The symmetry employed for this shelxl refinement is uniquely defined
by the following loop, which should always be used as a source of
symmetry information in preference to the above space-group names.
They are only intended as comments.
;
_shelx_estimated_absorpt_t_max 0.602
_shelx_estimated_absorpt_t_min 0.444
_olex2_refinement_description
;
1. Fixed Uiso
 At 1.5 times of:
  All O(H,H) groups
2.a Rotating group:
 O2(H2A,H2B)
;
_olex2_submission_special_instructions 'No special instructions were received'

loop_
_space_group_symop_operation_xyz
'x, y, z'
'-x, y, -z'
'x+1/2, y+1/2, z'
'-x+1/2, y+1/2, -z'
'-x, -y, -z'
'x, -y, z'
'-x+1/2, -y+1/2, -z'
'x+1/2, -y+1/2, z'

loop_
_atom_site_label
_atom_site_type_symbol
_atom_site_fract_x
_atom_site_fract_y
_atom_site_fract_z
_atom_site_U_iso_or_equiv
_atom_site_adp_type
_atom_site_occupancy
_atom_site_site_symmetry_order
_atom_site_calc_flag
_atom_site_refinement_flags_posn
_atom_site_refinement_flags_adp
_atom_site_refinement_flags_occupancy
C1 C 0.000000 0.2423(7) 0.500000 0.0248(16) Uani 1 2 d S T P
C2 C 0.000000 0.3759(6) 0.500000 0.0237(16) Uani 1 2 d S T P
C3 C 0.0513(4) 0.4394(5) 0.6225(5) 0.0251(12) Uani 1 1 d . . .
C4 C 0.1387(7) 0.000000 0.7719(7) 0.0240(17) Uani 1 2 d S T P
C5 C 0.1359(6) 0.000000 0.8991(7) 0.0251(17) Uani 1 2 d S T P
C6 C 0.1360(5) 0.1039(5) 0.9614(6) 0.0290(13) Uani 1 1 d . . .
C7 C 0.1413(5) 0.1044(5) 1.0829(6) 0.0282(13) Uani 1 1 d . . .
C8 C 0.1469(6) 0.000000 1.1505(7) 0.0219(16) Uani 1 2 d S T P
C10 C 0.1580(6) 0.000000 1.2868(8) 0.0239(17) Uani 1 2 d S T P
O1 O -0.0911(3) 0.1944(3) 0.4726(4) 0.0346(10) Uani 1 1 d . . .
O2 O -0.3339(3) -0.1328(4) 0.3479(4) 0.0380(10) Uani 1 1 d . . .
H2A H -0.388200 -0.103092 0.268347 0.057 Uiso 1 1 d GR . .
H2B H -0.359741 -0.140631 0.398717 0.057 Uiso 1 1 d GR . .
O3 O 0.0446(4) 0.000000 0.6510(5) 0.0259(12) Uani 1 2 d S T P
O4 O 0.2367(5) 0.000000 0.7908(6) 0.0450(18) Uani 1 2 d S T P
O5 O 0.1616(4) 0.0972(4) 1.3418(4) 0.0385(11) Uani 1 1 d . . .
F1 F 0.1321(4) 0.2072(4) 0.9022(4) 0.0548(11) Uani 1 1 d . . .
F2 F 0.1426(4) 0.2105(4) 1.1338(4) 0.0546(12) Uani 1 1 d . . .
F5 F 0.1014(3) 0.3809(3) 0.7453(3) 0.0403(8) Uani 1 1 d . . .
Sm1 Sm -0.16120(3) 0.000000 0.46664(3) 0.01433(17) Uani 1 2 d S T P

loop_
_atom_site_aniso_label
_atom_site_aniso_U_11
_atom_site_aniso_U_22
_atom_site_aniso_U_33
_atom_site_aniso_U_23
_atom_site_aniso_U_13
_atom_site_aniso_U_12
C1 0.026(4) 0.021(4) 0.032(4) 0.000 0.019(3) 0.000
C2 0.020(3) 0.016(4) 0.043(5) 0.000 0.023(3) 0.000
C3 0.025(3) 0.022(3) 0.034(3) 0.006(2) 0.019(2) 0.002(2)
C4 0.031(4) 0.027(4) 0.017(4) 0.000 0.016(3) 0.000
C5 0.028(4) 0.035(5) 0.016(3) 0.000 0.015(3) 0.000
C6 0.037(3) 0.031(3) 0.026(3) 0.003(2) 0.022(2) -0.006(3)
C7 0.039(3) 0.027(3) 0.025(3) -0.005(2) 0.023(3) -0.001(3)
C8 0.023(4) 0.028(4) 0.020(4) 0.000 0.016(3) 0.000
C10 0.024(4) 0.032(5) 0.021(4) 0.000 0.016(3) 0.000
O1 0.032(2) 0.023(2) 0.053(3) 0.0013(19) 0.0269(19) -0.0016(17)
O2 0.031(2) 0.048(3) 0.037(2) -0.010(2) 0.0200(18) -0.0101(19)
O3 0.024(3) 0.040(3) 0.014(2) 0.000 0.011(2) 0.000
O4 0.023(3) 0.093(6) 0.024(3) 0.000 0.017(2) 0.000
O5 0.067(3) 0.035(3) 0.030(2) -0.0070(19) 0.038(2) -0.016(2)
F1 0.099(3) 0.039(2) 0.040(2) 0.0037(18) 0.048(2) -0.006(2)
F2 0.108(3) 0.034(2) 0.043(2) -0.0044(17) 0.056(2) -0.002(2)
F5 0.048(2) 0.0297(18) 0.0357(18) 0.0107(15) 0.0200(16) 0.0044(16)
Sm1 0.0190(2) 0.0142(2) 0.0148(2) 0.000 0.01265(18) 0.000

loop_
_atom_type_symbol
_atom_type_description
_atom_type_scat_dispersion_real
_atom_type_scat_dispersion_imag
_atom_type_scat_source
C C 0.0033 0.0016 'International Tables Vol C Tables 4.2.6.8 and 6.1.1.4'
H H 0.0000 0.0000 'International Tables Vol C Tables 4.2.6.8 and 6.1.1.4'
F F 0.0171 0.0103 'International Tables Vol C Tables 4.2.6.8 and 6.1.1.4'
O O 0.0106 0.0060 'International Tables Vol C Tables 4.2.6.8 and 6.1.1.4'
Sm Sm -0.1638 3.4418 'International Tables Vol C Tables 4.2.6.8 and 6.1.1.4'

loop_
_geom_angle_atom_site_label_1
_geom_angle_atom_site_label_2
_geom_angle_atom_site_label_3
_geom_angle
_geom_angle_site_symmetry_1
_geom_angle_site_symmetry_3
O1 C1 C2 115.8(4) . .
O1 C1 C2 115.8(4) 2_556 .
O1 C1 O1 128.4(7) . 2_556
C3 C2 C1 121.5(3) . .
C3 C2 C1 121.5(3) 2_556 .
C3 C2 C3 117.0(7) 2_556 .
C3 C3 C2 121.5(3) 6_565 .
F5 C3 C2 119.2(5) . .
F5 C3 C3 119.3(3) . 6_565
C5 C4 Sm1 176.3(5) . 5_556
O3 C4 C5 120.1(7) . .
O3 C4 Sm1 63.6(4) . 5_556
O4 C4 C5 118.3(7) . .
O4 C4 O3 121.7(7) . .
O4 C4 Sm1 58.0(4) . 5_556
C6 C5 C4 121.7(3) 6 .
C6 C5 C4 121.7(3) . .
C6 C5 C6 116.5(7) . 6
C7 C6 C5 122.0(5) . .
F1 C6 C5 118.8(5) . .
F1 C6 C7 119.3(5) . .
C6 C7 C8 122.0(5) . .
F2 C7 C6 116.2(5) . .
F2 C7 C8 121.7(5) . .
C7 C8 C7 115.4(7) 6 .
C7 C8 C10 122.3(3) 6 .
C7 C8 C10 122.3(3) . .
C8 C10 Sm1 175.9(5) . 5_557
O5 C10 C8 119.2(3) 6 .
O5 C10 C8 119.2(3) . .
O5 C10 O5 121.6(7) 6 .
O5 C10 Sm1 60.9(3) . 5_557
O5 C10 Sm1 60.9(3) 6 5_557
C1 O1 Sm1 138.5(4) . .
C4 O3 Sm1 91.4(4) . 5_556
C4 O3 Sm1 160.6(5) . .
Sm1 O3 Sm1 107.96(18) . 5_556
C4 O4 Sm1 97.3(4) . 5_556
C10 O5 Sm1 93.0(4) . 5_557
C4 Sm1 Sm1 58.72(15) 5_556 5_556
C10 Sm1 C4 174.34(19) 5_557 5_556
C10 Sm1 Sm1 115.62(15) 5_557 5_556
O1 Sm1 C4 76.41(11) . 5_556
O1 Sm1 C4 76.41(11) 6 5_556
O1 Sm1 C10 101.70(11) 6 5_557
O1 Sm1 C10 101.70(11) . 5_557
O1 Sm1 O1 133.72(18) 6 .
O1 Sm1 O2 145.46(14) . .
O1 Sm1 O2 145.46(14) 6 6
O1 Sm1 O2 73.05(13) . 6
O1 Sm1 O2 73.05(13) 6 .
O1 Sm1 O3 73.50(10) . .
O1 Sm1 O3 73.49(10) 6 .
O1 Sm1 O3 69.76(10) . 5_556
O1 Sm1 O3 69.77(10) 6 5_556
O1 Sm1 O4 85.30(11) 6 5_556
O1 Sm1 O4 85.30(11) . 5_556
O1 Sm1 O5 77.39(14) . 2_557
O1 Sm1 O5 77.39(14) 6 5_557
O1 Sm1 O5 126.26(14) 6 2_557
O1 Sm1 O5 126.26(14) . 5_557
O1 Sm1 Sm1 66.97(9) . 5_556
O1 Sm1 Sm1 66.97(9) 6 5_556
O2 Sm1 C4 94.06(15) 6 5_556
O2 Sm1 C4 94.06(15) . 5_556
O2 Sm1 C10 90.44(16) . 5_557
O2 Sm1 C10 90.44(16) 6 5_557
O2 Sm1 O2 74.7(2) 6 .
O2 Sm1 O3 113.46(13) . 5_556
O2 Sm1 O3 113.46(13) 6 5_556
O2 Sm1 O4 74.55(14) 6 5_556
O2 Sm1 O4 74.55(14) . 5_556
O2 Sm1 O5 74.29(14) 6 2_557
O2 Sm1 O5 105.26(15) 6 5_557
O2 Sm1 O5 105.26(15) . 2_557
O2 Sm1 O5 74.29(14) . 5_557
O2 Sm1 Sm1 135.53(10) . 5_556
O2 Sm1 Sm1 135.53(10) 6 5_556
O3 Sm1 C4 24.94(18) 5_556 5_556
O3 Sm1 C4 96.98(19) . 5_556
O3 Sm1 C10 77.36(19) . 5_557
O3 Sm1 C10 149.40(18) 5_556 5_557
O3 Sm1 O2 141.03(11) . 6
O3 Sm1 O2 141.03(11) . .
O3 Sm1 O3 72.04(18) . 5_556
O3 Sm1 O4 121.66(17) . 5_556
O3 Sm1 O5 79.43(15) . 5_557
O3 Sm1 O5 79.43(15) . 2_557
O3 Sm1 Sm1 33.78(10) 5_556 5_556
O3 Sm1 Sm1 38.26(12) . 5_556
O4 Sm1 C4 24.69(19) 5_556 5_556
O4 Sm1 C10 161.0(2) 5_556 5_557
O4 Sm1 O3 49.62(16) 5_556 5_556
O4 Sm1 Sm1 83.40(12) 5_556 5_556
O5 Sm1 C4 153.47(11) 2_557 5_556
O5 Sm1 C4 153.47(10) 5_557 5_556
O5 Sm1 C10 26.14(10) 5_557 5_557
O5 Sm1 C10 26.14(10) 2_557 5_557
O5 Sm1 O3 141.22(13) 2_557 5_556
O5 Sm1 O3 141.22(13) 5_557 5_556
O5 Sm1 O4 147.60(12) 2_557 5_556
O5 Sm1 O4 147.60(12) 5_557 5_556
O5 Sm1 O5 52.2(2) 2_557 5_557
O5 Sm1 Sm1 113.60(11) 2_557 5_556
O5 Sm1 Sm1 113.60(11) 5_557 5_556

loop_
_geom_bond_atom_site_label_1
_geom_bond_atom_site_label_2
_geom_bond_distance
_geom_bond_site_symmetry_2
C1 C2 1.508(10) .
C1 O1 1.240(5) 2_556
C1 O1 1.240(5) .
C2 C3 1.373(7) 2_556
C2 C3 1.373(7) .
C3 C3 1.367(11) 6_565
C3 F5 1.348(6) .
C4 C5 1.506(10) .
C4 O3 1.253(9) .
C4 O4 1.251(10) .
C4 Sm1 2.972(7) 5_556
C5 C6 1.378(7) .
C5 C6 1.378(7) 6
C6 C7 1.375(8) .
C6 F1 1.340(7) .
C7 C8 1.394(7) .
C7 F2 1.331(7) .
C8 C10 1.505(10) .
C10 O5 1.256(5) 6
C10 O5 1.256(5) .
C10 Sm1 2.848(8) 5_557
O1 Sm1 2.385(4) .
O2 Sm1 2.470(4) .
O3 Sm1 2.392(5) .
O3 Sm1 2.664(5) 5_556
O4 Sm1 2.541(6) 5_556
O5 Sm1 2.491(4) 5_557
Sm1 Sm1 4.0919(17) 5_556
